data_4318085
loop_
_publ_author_name
'Hai-Bin Song'
'Zheng-Zhi Zhang'
'Zheng Hui'
'Chi-Ming Che'
'Thomas C. W. Mak'

_publ_section_title
;
 Linear Heterotrinuclear Complexes Derived from an Alkyl Platinum(II)
 Twelve-Membered Macrocycle
;
_journal_name_full 'Inorganic Chemistry'
_journal_page_first 3146
_journal_page_last 3154
_journal_paper_doi 10.1021/ic011293f
_journal_volume 41
_journal_year 2002
_chemical_formula_sum 'C62 H59 B Cu F4 N2 O0.5 P4 Pt2'
_chemical_formula_weight 1504.52
_chemical_name_systematic
; 
 ? 
;
_space_group_IT_number 2
_symmetry_cell_setting triclinic
_symmetry_space_group_name_Hall '-P 1'
_symmetry_space_group_name_H-M 'P -1'
_atom_sites_solution_hydrogens geom
_atom_sites_solution_primary direct
_atom_sites_solution_secondary difmap
_audit_creation_method SHELXL-97
_cell_angle_alpha 96.2870(10)
_cell_angle_beta 99.7220(10)
_cell_angle_gamma 111.2790(10)
_cell_formula_units_Z 2
_cell_length_a 11.3173(4)
_cell_length_b 13.7285(5)
_cell_length_c 22.1019(8)
_cell_measurement_temperature 293(2)
_cell_volume 3098.9(2)
_computing_structure_refinement 'SHELXL-97 (Sheldrick, 1997)'
_computing_structure_solution 'SHELXS-97 (Sheldrick, 1990)'
_diffrn_ambient_temperature 293(2)
_diffrn_measured_fraction_theta_full 0.982
_diffrn_measured_fraction_theta_max 0.982
_diffrn_radiation_monochromator graphite
_diffrn_radiation_source 'fine-focus sealed tube'
_diffrn_radiation_type MoK\a
_diffrn_radiation_wavelength 0.71073
_diffrn_reflns_av_R_equivalents 0.0434
_diffrn_reflns_av_sigmaI/netI 0.1233
_diffrn_reflns_limit_h_max 14
_diffrn_reflns_limit_h_min -14
_diffrn_reflns_limit_k_max 17
_diffrn_reflns_limit_k_min -18
_diffrn_reflns_limit_l_max 29
_diffrn_reflns_limit_l_min -29
_diffrn_reflns_number 21254
_diffrn_reflns_theta_full 28.01
_diffrn_reflns_theta_max 28.01
_diffrn_reflns_theta_min 1.72
_exptl_absorpt_coefficient_mu 4.998
_exptl_absorpt_correction_T_max 1.000000
_exptl_absorpt_correction_T_min 0.444197
_exptl_absorpt_correction_type SADABS
_exptl_crystal_colour red-orange
_exptl_crystal_density_diffrn 1.612
_exptl_crystal_density_method 'not measured'
_exptl_crystal_description prism
_exptl_crystal_F_000 1470
_exptl_crystal_size_max 0.50
_exptl_crystal_size_mid 0.20
_exptl_crystal_size_min 0.18
_refine_diff_density_max 1.615
_refine_diff_density_min -1.109
_refine_diff_density_rms 0.161
_refine_ls_extinction_method none
_refine_ls_goodness_of_fit_ref 0.877
_refine_ls_hydrogen_treatment mixed
_refine_ls_matrix_type full
_refine_ls_number_parameters 681
_refine_ls_number_reflns 14688
_refine_ls_number_restraints 74
_refine_ls_restrained_S_all 0.880
_refine_ls_R_factor_all 0.1073
_refine_ls_R_factor_gt 0.0523
_refine_ls_shift/su_max 0.001
_refine_ls_shift/su_mean 0.000
_refine_ls_structure_factor_coef Fsqd
_refine_ls_weighting_details 'calc w=1/[\s^2^(Fo^2^)+(0.0535P)^2^+0.0000P] where P=(Fo^2^+2Fc^2^)/3'
_refine_ls_weighting_scheme calc
_refine_ls_wR_factor_gt 0.1135
_refine_ls_wR_factor_ref 0.1289
_reflns_number_gt 7949
_reflns_number_total 14688
_reflns_threshold_expression >2sigma(I)
_cod_data_source_file ic011293f_3.cif
_cod_data_source_block compd4
_cod_depositor_comments
;
The following automatic conversions were performed:

'_symmetry_cell_setting' value 'Triclinic' changed to 'triclinic'
according to the built-in table from CIF Core dictionary named
'cif_core.dic' version 2.4.1 from 2010-06-29.

Automatic conversion script
Id: cif_fix_values 1646 2011-03-28 12:23:43Z adriana 
;
_cod_original_cell_volume 3098.88(19)
_cod_original_formula_sum 'C62 H59 B Cu F4 N2 O0.50 P4 Pt2'
_cod_database_code 4318085

loop_
_symmetry_equiv_pos_as_xyz
'x, y, z'
'-x, -y, -z'

loop_
_atom_site_label
_atom_site_type_symbol
_atom_site_fract_x
_atom_site_fract_y
_atom_site_fract_z
_atom_site_U_iso_or_equiv
_atom_site_adp_type
_atom_site_occupancy
_atom_site_symmetry_multiplicity
_atom_site_calc_flag
_atom_site_refinement_flags
_atom_site_disorder_assembly
_atom_site_disorder_group
Pt1 Pt 0.57650(3) 0.51855(3) 0.275901(17) 0.04152(11) Uani 1 1 d . . .
Pt2 Pt 0.45530(3) 0.24476(3) 0.398426(16) 0.03899(10) Uani 1 1 d . . .
C1 C 0.7722(8) 0.5448(7) 0.3137(5) 0.056(3) Uani 1 1 d . . .
H1A H 0.8279 0.6146 0.3098 0.085 Uiso 1 1 calc R . .
H1B H 0.7950 0.4926 0.2915 0.085 Uiso 1 1 calc R . .
H1C H 0.7827 0.5391 0.3571 0.085 Uiso 1 1 calc R . .
C2 C 0.6034(10) 0.6195(9) 0.3608(5) 0.081(4) Uani 1 1 d . . .
H2A H 0.6425 0.6923 0.3563 0.121 Uiso 1 1 calc R . .
H2B H 0.6592 0.6055 0.3934 0.121 Uiso 1 1 calc R . .
H2C H 0.5207 0.6065 0.3712 0.121 Uiso 1 1 calc R . .
C3 C 0.5928(10) 0.3674(8) 0.4666(5) 0.066(3) Uani 1 1 d . . .
H3A H 0.5952 0.3453 0.5064 0.100 Uiso 1 1 calc R . .
H3B H 0.5702 0.4285 0.4683 0.100 Uiso 1 1 calc R . .
H3C H 0.6768 0.3853 0.4569 0.100 Uiso 1 1 calc R . .
C4 C 0.3290(9) 0.3082(8) 0.4307(4) 0.058(3) Uani 1 1 d . . .
H4A H 0.3120 0.2852 0.4690 0.087 Uiso 1 1 calc R . .
H4B H 0.2487 0.2838 0.4000 0.087 Uiso 1 1 calc R . .
H4C H 0.3687 0.3845 0.4380 0.087 Uiso 1 1 calc R . .
Cu1 Cu 0.47096(10) 0.32719(8) 0.29717(5) 0.0426(3) Uani 1 1 d . . .
P1 P 0.3627(2) 0.49801(18) 0.24276(11) 0.0416(5) Uani 1 1 d . . .
P2 P 0.2764(2) 0.12710(18) 0.32287(11) 0.0410(5) Uani 1 1 d . . .
P3 P 0.5946(2) 0.41485(19) 0.19030(11) 0.0436(6) Uani 1 1 d . . .
P4 P 0.6129(2) 0.19054(18) 0.37137(11) 0.0410(5) Uani 1 1 d . . .
N1 N 0.2850(6) 0.3002(5) 0.2745(3) 0.0385(17) Uani 1 1 d . . .
N2 N 0.5961(6) 0.2735(5) 0.2678(3) 0.0368(16) Uani 1 1 d . . .
C5 C 0.3257(9) 0.5190(8) 0.1630(4) 0.045(2) Uani 1 1 d . . .
C6 C 0.2272(10) 0.4539(9) 0.1150(5) 0.061(3) Uani 1 1 d . . .
H6A H 0.1714 0.3885 0.1210 0.073 Uiso 1 1 calc R . .
C7 C 0.2081(12) 0.4826(13) 0.0573(6) 0.084(4) Uani 1 1 d . . .
H7A H 0.1423 0.4350 0.0246 0.101 Uiso 1 1 calc R . .
C8 C 0.2823(14) 0.5772(14) 0.0478(6) 0.089(4) Uani 1 1 d . . .
H8A H 0.2639 0.5976 0.0097 0.107 Uiso 1 1 calc R . .
C9 C 0.3856(15) 0.6445(12) 0.0938(7) 0.092(5) Uani 1 1 d . . .
H9A H 0.4418 0.7082 0.0862 0.111 Uiso 1 1 calc R . .
C10 C 0.4067(11) 0.6164(9) 0.1536(5) 0.066(3) Uani 1 1 d . . .
H10A H 0.4741 0.6630 0.1860 0.079 Uiso 1 1 calc R . .
C11 C 0.2913(8) 0.5792(7) 0.2835(4) 0.039(2) Uani 1 1 d . . .
C12 C 0.2352(10) 0.6394(8) 0.2546(5) 0.063(3) Uani 1 1 d . . .
H12A H 0.2370 0.6438 0.2131 0.075 Uiso 1 1 calc R . .
C13 C 0.1743(11) 0.6953(10) 0.2867(6) 0.075(3) Uani 1 1 d . . .
H13A H 0.1369 0.7368 0.2668 0.090 Uiso 1 1 calc R . .
C14 C 0.1713(11) 0.6874(9) 0.3467(5) 0.071(3) Uani 1 1 d . . .
H14A H 0.1318 0.7238 0.3685 0.085 Uiso 1 1 calc R . .
C15 C 0.2270(9) 0.6252(8) 0.3762(5) 0.059(3) Uani 1 1 d . . .
H15A H 0.2244 0.6195 0.4175 0.071 Uiso 1 1 calc R . .
C16 C 0.2852(9) 0.5728(8) 0.3442(5) 0.055(3) Uani 1 1 d . . .
H16A H 0.3221 0.5311 0.3643 0.066 Uiso 1 1 calc R . .
C17 C 0.2405(8) 0.3693(7) 0.2484(4) 0.040(2) Uani 1 1 d . . .
C18 C 0.1057(9) 0.3472(7) 0.2338(5) 0.054(3) Uani 1 1 d . . .
H18A H 0.0763 0.3953 0.2164 0.064 Uiso 1 1 calc R . .
C19 C 0.0193(10) 0.2562(9) 0.2450(5) 0.071(3) Uani 1 1 d . . .
H19A H -0.0695 0.2409 0.2345 0.086 Uiso 1 1 calc R . .
C20 C 0.0644(9) 0.1861(8) 0.2723(5) 0.062(3) Uani 1 1 d . . .
H20A H 0.0065 0.1250 0.2819 0.074 Uiso 1 1 calc R . .
C21 C 0.2003(8) 0.2089(7) 0.2855(4) 0.042(2) Uani 1 1 d . . .
C22 C 0.2820(9) 0.0422(7) 0.2525(5) 0.050(2) Uani 1 1 d . . .
C23 C 0.2355(13) 0.0508(10) 0.1933(6) 0.089(4) Uani 1 1 d . . .
H23A H 0.2008 0.1017 0.1866 0.107 Uiso 1 1 calc R . .
C24 C 0.2397(19) -0.0143(14) 0.1446(7) 0.144(7) Uani 1 1 d . . .
H24A H 0.2033 -0.0105 0.1044 0.173 Uiso 1 1 calc R . .
C25 C 0.2964(16) -0.0865(11) 0.1526(7) 0.108(5) Uani 1 1 d . . .
H25A H 0.3050 -0.1271 0.1184 0.130 Uiso 1 1 calc R . .
C26 C 0.3401(11) -0.0971(9) 0.2123(6) 0.079(3) Uani 1 1 d . . .
H26A H 0.3751 -0.1477 0.2191 0.095 Uiso 1 1 calc R . .
C27 C 0.3318(10) -0.0332(8) 0.2614(5) 0.066(3) Uani 1 1 d . . .
H27A H 0.3606 -0.0410 0.3019 0.079 Uiso 1 1 calc R . .
C28 C 0.1522(9) 0.0286(7) 0.3532(5) 0.049(2) Uani 1 1 d . . .
C29 C 0.0470(10) -0.0558(8) 0.3123(5) 0.062(3) Uani 1 1 d . . .
H29A H 0.0364 -0.0607 0.2693 0.074 Uiso 1 1 calc R . .
C30 C -0.0396(11) -0.1306(8) 0.3370(7) 0.078(4) Uani 1 1 d . . .
H30A H -0.1129 -0.1835 0.3104 0.093 Uiso 1 1 calc R . .
C31 C -0.0193(12) -0.1286(10) 0.4013(7) 0.083(4) Uani 1 1 d . . .
H31A H -0.0765 -0.1817 0.4172 0.099 Uiso 1 1 calc R . .
C32 C 0.0886(11) -0.0454(10) 0.4420(6) 0.076(3) Uani 1 1 d . . .
H32A H 0.1026 -0.0426 0.4850 0.091 Uiso 1 1 calc R . .
C33 C 0.1718(9) 0.0308(8) 0.4174(5) 0.057(3) Uani 1 1 d . . .
H33A H 0.2432 0.0854 0.4440 0.068 Uiso 1 1 calc R . .
C34 C 0.7426(8) 0.4896(8) 0.1635(4) 0.048(2) Uani 1 1 d . . .
C35 C 0.8253(10) 0.4488(9) 0.1442(5) 0.062(3) Uani 1 1 d . . .
H35A H 0.8101 0.3775 0.1443 0.075 Uiso 1 1 calc R . .
C36 C 0.9300(11) 0.5110(11) 0.1249(6) 0.085(4) Uani 1 1 d . . .
H36A H 0.9860 0.4817 0.1120 0.103 Uiso 1 1 calc R . .
C37 C 0.9556(11) 0.6167(11) 0.1238(6) 0.078(4) Uani 1 1 d . . .
H37A H 1.0277 0.6594 0.1107 0.094 Uiso 1 1 calc R . .
C38 C 0.8733(11) 0.6546(10) 0.1421(6) 0.079(4) Uani 1 1 d . . .
H38A H 0.8868 0.7250 0.1402 0.095 Uiso 1 1 calc R . .
C39 C 0.7675(10) 0.5944(8) 0.1642(5) 0.065(3) Uani 1 1 d . . .
H39A H 0.7146 0.6251 0.1792 0.078 Uiso 1 1 calc R . .
C40 C 0.4735(9) 0.3554(8) 0.1163(4) 0.047(2) Uani 1 1 d . . .
C41 C 0.4861(10) 0.3901(9) 0.0619(5) 0.057(3) Uani 1 1 d . . .
H41A H 0.5596 0.4491 0.0612 0.069 Uiso 1 1 calc R . .
C42 C 0.3933(13) 0.3406(12) 0.0079(6) 0.085(4) Uani 1 1 d . . .
H42A H 0.4037 0.3662 -0.0289 0.102 Uiso 1 1 calc R . .
C43 C 0.2865(13) 0.2542(11) 0.0081(6) 0.087(4) Uani 1 1 d . . .
H43A H 0.2234 0.2196 -0.0285 0.104 Uiso 1 1 calc R . .
C44 C 0.2725(12) 0.2187(10) 0.0622(6) 0.080(3) Uani 1 1 d . . .
H44A H 0.1997 0.1589 0.0625 0.096 Uiso 1 1 calc R . .
C45 C 0.3625(11) 0.2690(9) 0.1157(5) 0.067(3) Uani 1 1 d . . .
H45A H 0.3495 0.2449 0.1527 0.081 Uiso 1 1 calc R . .
C46 C 0.6114(8) 0.2923(7) 0.2112(4) 0.042(2) Uani 1 1 d . . .
C47 C 0.6277(9) 0.2188(8) 0.1693(4) 0.052(2) Uani 1 1 d . . .
H47A H 0.6311 0.2293 0.1286 0.063 Uiso 1 1 calc R . .
C48 C 0.6390(10) 0.1289(7) 0.1884(5) 0.059(3) Uani 1 1 d . . .
H48A H 0.6468 0.0769 0.1605 0.070 Uiso 1 1 calc R . .
C49 C 0.6383(9) 0.1186(7) 0.2495(5) 0.051(2) Uani 1 1 d . . .
H49A H 0.6539 0.0627 0.2644 0.061 Uiso 1 1 calc R . .
C50 C 0.6151(8) 0.1898(7) 0.2878(4) 0.041(2) Uani 1 1 d . . .
C51 C 0.7830(8) 0.2686(7) 0.4075(5) 0.046(2) Uani 1 1 d . . .
C52 C 0.8649(12) 0.3315(10) 0.3773(6) 0.087(4) Uani 1 1 d . . .
H52A H 0.8341 0.3372 0.3366 0.104 Uiso 1 1 calc R . .
C53 C 0.9993(12) 0.3898(12) 0.4071(8) 0.116(6) Uani 1 1 d . . .
H53A H 1.0554 0.4325 0.3856 0.139 Uiso 1 1 calc R . .
C54 C 1.0454(11) 0.3829(11) 0.4670(7) 0.094(4) Uani 1 1 d . . .
H54A H 1.1328 0.4204 0.4861 0.112 Uiso 1 1 calc R . .
C55 C 0.9621(11) 0.3202(10) 0.4991(6) 0.084(4) Uani 1 1 d . . .
H55A H 0.9906 0.3160 0.5403 0.101 Uiso 1 1 calc R . .
C56 C 0.8329(10) 0.2633(9) 0.4667(5) 0.070(3) Uani 1 1 d . . .
H56A H 0.7770 0.2184 0.4873 0.084 Uiso 1 1 calc R . .
C57 C 0.6008(9) 0.0602(7) 0.3876(4) 0.044(2) Uani 1 1 d . . .
C58 C 0.6859(10) 0.0144(8) 0.3775(5) 0.063(3) Uani 1 1 d . . .
H58A H 0.7553 0.0504 0.3603 0.076 Uiso 1 1 calc R . .
C59 C 0.6725(11) -0.0830(8) 0.3918(5) 0.069(3) Uani 1 1 d . . .
H59A H 0.7297 -0.1140 0.3829 0.083 Uiso 1 1 calc R . .
C60 C 0.5720(12) -0.1352(8) 0.4199(5) 0.072(3) Uani 1 1 d . . .
H60A H 0.5654 -0.1997 0.4316 0.087 Uiso 1 1 calc R . .
C61 C 0.4845(10) -0.0944(8) 0.4305(5) 0.059(3) Uani 1 1 d . . .
H61A H 0.4153 -0.1316 0.4474 0.070 Uiso 1 1 calc R . .
C62 C 0.4998(9) 0.0062(7) 0.4155(4) 0.051(2) Uani 1 1 d . . .
H62A H 0.4421 0.0368 0.4242 0.061 Uiso 1 1 calc R . .
B1 B 0.7564(10) -0.1002(8) 0.1747(5) 0.109(9) Uiso 0.668(5) 1 d PD . .
F1 F 0.6563(11) -0.1007(11) 0.1306(5) 0.158(6) Uiso 0.668(5) 1 d PD . .
F2 F 0.7938(9) -0.0183(7) 0.2239(4) 0.101(3) Uiso 0.668(5) 1 d PD . .
F3 F 0.7197(13) -0.1932(9) 0.1966(6) 0.171(6) Uiso 0.668(5) 1 d PD . .
F4 F 0.8642(12) -0.0864(12) 0.1512(6) 0.178(6) Uiso 0.668(5) 1 d PD . .
O1W O 0.510(3) 0.068(2) -0.0018(13) 0.180(10) Uiso 0.50 1 d P . .
B2 B 0.891(3) 0.105(2) 0.0545(13) 0.288(13) Uiso 0.332(5) 1 d PD . .
F5 F 0.989(3) 0.103(3) 0.0988(17) 0.288(13) Uiso 0.332(5) 1 d PD . .
F6 F 0.775(3) 0.044(3) 0.067(2) 0.288(13) Uiso 0.332(5) 1 d PD . .
F7 F 0.896(4) 0.206(2) 0.053(2) 0.288(13) Uiso 0.332(5) 1 d PD . .
F8 F 0.900(4) 0.063(3) -0.0026(15) 0.288(13) Uiso 0.332(5) 1 d PD . .

loop_
_atom_site_aniso_label
_atom_site_aniso_U_11
_atom_site_aniso_U_22
_atom_site_aniso_U_33
_atom_site_aniso_U_23
_atom_site_aniso_U_13
_atom_site_aniso_U_12
Pt1 0.0396(2) 0.0316(2) 0.0532(2) 0.00767(17) 0.01422(17) 0.01201(17)
Pt2 0.0389(2) 0.0374(2) 0.0417(2) 0.00727(16) 0.01073(16) 0.01532(17)
C1 0.041(6) 0.047(6) 0.072(7) -0.003(5) 0.004(5) 0.014(5)
C2 0.061(7) 0.070(8) 0.087(9) -0.042(6) -0.021(6) 0.030(6)
C3 0.069(7) 0.069(7) 0.054(7) -0.006(5) 0.002(5) 0.029(6)
C4 0.048(6) 0.080(8) 0.052(6) -0.007(5) 0.010(5) 0.038(6)
Cu1 0.0387(6) 0.0400(6) 0.0535(7) 0.0154(5) 0.0159(5) 0.0163(5)
P1 0.0434(14) 0.0356(13) 0.0476(15) 0.0078(11) 0.0132(11) 0.0163(11)
P2 0.0391(13) 0.0349(13) 0.0472(14) 0.0101(11) 0.0109(11) 0.0111(11)
P3 0.0456(14) 0.0426(14) 0.0504(15) 0.0153(12) 0.0212(12) 0.0198(12)
P4 0.0423(14) 0.0358(13) 0.0491(15) 0.0116(11) 0.0145(11) 0.0171(11)
N1 0.041(4) 0.029(4) 0.044(4) 0.002(3) 0.011(3) 0.012(3)
N2 0.041(4) 0.034(4) 0.039(4) 0.010(3) 0.019(3) 0.013(3)
C5 0.048(6) 0.047(6) 0.052(6) 0.016(5) 0.024(5) 0.025(5)
C6 0.048(6) 0.076(8) 0.063(7) 0.020(6) 0.022(6) 0.023(6)
C7 0.064(8) 0.134(13) 0.071(9) 0.027(9) 0.024(7) 0.053(9)
C8 0.080(10) 0.145(14) 0.062(9) 0.037(9) 0.018(7) 0.058(10)
C9 0.125(13) 0.102(11) 0.109(12) 0.070(10) 0.078(10) 0.075(10)
C10 0.070(8) 0.079(8) 0.062(7) 0.020(6) 0.028(6) 0.038(7)
C11 0.039(5) 0.037(5) 0.042(5) 0.009(4) 0.015(4) 0.013(4)
C12 0.083(8) 0.068(7) 0.064(7) 0.027(6) 0.033(6) 0.050(7)
C13 0.081(8) 0.088(9) 0.077(9) 0.020(7) 0.022(7) 0.056(7)
C14 0.074(8) 0.083(9) 0.064(8) -0.002(6) 0.030(6) 0.038(7)
C15 0.058(7) 0.071(7) 0.047(6) 0.001(5) 0.016(5) 0.024(6)
C16 0.060(7) 0.057(6) 0.059(7) 0.014(5) 0.020(5) 0.031(5)
C17 0.040(5) 0.033(5) 0.047(5) 0.009(4) 0.016(4) 0.010(4)
C18 0.040(6) 0.043(6) 0.074(7) 0.022(5) 0.003(5) 0.011(5)
C19 0.038(6) 0.078(8) 0.097(9) 0.034(7) 0.008(6) 0.019(6)
C20 0.044(6) 0.046(6) 0.080(8) 0.019(6) 0.010(5) -0.001(5)
C21 0.037(5) 0.037(5) 0.050(6) 0.016(4) 0.010(4) 0.010(4)
C22 0.038(5) 0.039(6) 0.062(7) 0.005(5) 0.005(5) 0.005(4)
C23 0.147(12) 0.072(9) 0.055(8) 0.002(6) 0.013(8) 0.058(9)
C24 0.27(2) 0.122(14) 0.059(10) 0.005(9) 0.004(11) 0.111(16)
C25 0.187(16) 0.064(9) 0.075(10) 0.003(7) 0.059(10) 0.040(10)
C26 0.084(9) 0.053(7) 0.094(10) -0.007(7) 0.017(7) 0.026(7)
C27 0.079(8) 0.036(6) 0.071(8) -0.005(5) 0.015(6) 0.015(6)
C28 0.041(6) 0.043(6) 0.065(7) 0.018(5) 0.019(5) 0.015(5)
C29 0.062(7) 0.042(6) 0.069(7) 0.019(5) 0.021(6) 0.001(5)
C30 0.057(7) 0.045(7) 0.130(12) 0.035(7) 0.028(7) 0.010(6)
C31 0.068(9) 0.076(9) 0.118(12) 0.059(9) 0.040(8) 0.023(7)
C32 0.065(8) 0.083(9) 0.087(9) 0.042(8) 0.031(7) 0.023(7)
C33 0.045(6) 0.061(7) 0.071(8) 0.023(6) 0.023(5) 0.019(5)
C34 0.037(5) 0.053(6) 0.063(6) 0.022(5) 0.023(5) 0.018(5)
C35 0.057(7) 0.061(7) 0.082(8) 0.023(6) 0.036(6) 0.026(6)
C36 0.061(8) 0.103(11) 0.102(10) 0.029(8) 0.048(7) 0.027(8)
C37 0.061(8) 0.091(10) 0.090(9) 0.044(8) 0.036(7) 0.024(7)
C38 0.064(8) 0.074(9) 0.107(10) 0.053(8) 0.033(7) 0.019(7)
C39 0.052(7) 0.054(7) 0.099(9) 0.035(6) 0.033(6) 0.018(6)
C40 0.051(6) 0.050(6) 0.047(6) 0.011(5) 0.021(5) 0.023(5)
C41 0.057(7) 0.072(7) 0.050(7) 0.027(6) 0.023(5) 0.024(6)
C42 0.088(10) 0.121(12) 0.057(8) 0.031(8) 0.020(7) 0.048(9)
C43 0.090(10) 0.103(11) 0.054(8) 0.005(7) -0.001(7) 0.033(9)
C44 0.069(8) 0.083(9) 0.077(9) 0.013(7) 0.008(7) 0.020(7)
C45 0.068(8) 0.079(8) 0.044(7) 0.008(6) 0.006(5) 0.019(7)
C46 0.041(5) 0.040(5) 0.047(6) 0.007(4) 0.017(4) 0.016(4)
C47 0.068(7) 0.056(6) 0.043(6) 0.011(5) 0.026(5) 0.029(5)
C48 0.080(8) 0.038(6) 0.069(7) 0.004(5) 0.033(6) 0.030(5)
C49 0.052(6) 0.036(5) 0.067(7) 0.011(5) 0.017(5) 0.018(5)
C50 0.037(5) 0.030(5) 0.065(6) 0.014(4) 0.023(4) 0.016(4)
C51 0.039(5) 0.034(5) 0.061(6) 0.008(5) 0.011(5) 0.012(4)
C52 0.075(9) 0.088(9) 0.066(8) 0.022(7) 0.003(6) -0.001(7)
C53 0.050(8) 0.127(13) 0.123(13) 0.043(10) 0.019(8) -0.027(8)
C54 0.038(7) 0.112(12) 0.105(11) 0.007(9) -0.009(7) 0.013(7)
C55 0.044(7) 0.102(10) 0.105(10) 0.025(8) 0.006(7) 0.030(7)
C56 0.046(7) 0.076(8) 0.084(9) 0.032(7) 0.011(6) 0.016(6)
C57 0.054(6) 0.039(5) 0.044(6) 0.010(4) 0.012(4) 0.022(5)
C58 0.072(7) 0.063(7) 0.078(8) 0.028(6) 0.039(6) 0.039(6)
C59 0.079(8) 0.055(7) 0.098(9) 0.022(6) 0.033(7) 0.046(7)
C60 0.103(10) 0.044(7) 0.083(9) 0.023(6) 0.027(7) 0.037(7)
C61 0.059(7) 0.046(6) 0.067(7) 0.026(5) 0.018(5) 0.010(5)
C62 0.056(6) 0.046(6) 0.048(6) 0.010(5) 0.013(5) 0.017(5)

loop_
_atom_type_symbol
_atom_type_description
_atom_type_scat_dispersion_real
_atom_type_scat_dispersion_imag
_atom_type_scat_source
C C 0.0033 0.0016 'International Tables Vol C Tables 4.2.6.8 and 6.1.1.4'
H H 0.0000 0.0000 'International Tables Vol C Tables 4.2.6.8 and 6.1.1.4'
B B 0.0013 0.0007 'International Tables Vol C Tables 4.2.6.8 and 6.1.1.4'
N N 0.0061 0.0033 'International Tables Vol C Tables 4.2.6.8 and 6.1.1.4'
O O 0.0106 0.0060 'International Tables Vol C Tables 4.2.6.8 and 6.1.1.4'
F F 0.0171 0.0103 'International Tables Vol C Tables 4.2.6.8 and 6.1.1.4'
P P 0.1023 0.0942 'International Tables Vol C Tables 4.2.6.8 and 6.1.1.4'
Cu Cu 0.3201 1.2651 'International Tables Vol C Tables 4.2.6.8 and 6.1.1.4'
Pt Pt -1.7033 8.3905 'International Tables Vol C Tables 4.2.6.8 and 6.1.1.4'

loop_
_geom_angle_atom_site_label_1
_geom_angle_atom_site_label_2
_geom_angle_atom_site_label_3
_geom_angle
_geom_angle_site_symmetry_1
_geom_angle_site_symmetry_3
_geom_angle_publ_flag
C1 Pt1 C2 81.7(4) . . ?
C1 Pt1 P1 175.0(3) . . ?
C2 Pt1 P1 93.3(3) . . ?
C1 Pt1 P3 85.8(3) . . ?
C2 Pt1 P3 167.5(3) . . ?
P1 Pt1 P3 99.19(8) . . ?
C1 Pt1 Cu1 97.5(3) . . ?
C2 Pt1 Cu1 104.9(3) . . ?
P1 Pt1 Cu1 83.24(6) . . ?
P3 Pt1 Cu1 77.40(6) . . ?
C3 Pt2 C4 82.1(4) . . ?
C3 Pt2 P4 91.3(3) . . ?
C4 Pt2 P4 173.4(3) . . ?
C3 Pt2 P2 168.7(3) . . ?
C4 Pt2 P2 87.4(3) . . ?
P4 Pt2 P2 99.17(8) . . ?
C3 Pt2 Cu1 102.5(3) . . ?
C4 Pt2 Cu1 98.1(3) . . ?
P4 Pt2 Cu1 83.24(6) . . ?
P2 Pt2 Cu1 74.92(6) . . ?
N1 Cu1 N2 138.8(3) . . ?
N1 Cu1 Pt1 101.6(2) . . ?
N2 Cu1 Pt1 96.44(19) . . ?
N1 Cu1 Pt2 94.6(2) . . ?
N2 Cu1 Pt2 98.75(19) . . ?
Pt1 Cu1 Pt2 134.27(5) . . ?
C5 P1 C17 107.7(4) . . ?
C5 P1 C11 101.4(4) . . ?
C17 P1 C11 95.3(4) . . ?
C5 P1 Pt1 112.8(3) . . ?
C17 P1 Pt1 115.1(3) . . ?
C11 P1 Pt1 122.2(3) . . ?
C21 P2 C28 107.5(4) . . ?
C21 P2 C22 100.1(4) . . ?
C28 P2 C22 100.8(4) . . ?
C21 P2 Pt2 105.9(3) . . ?
C28 P2 Pt2 114.9(3) . . ?
C22 P2 Pt2 125.8(3) . . ?
C40 P3 C34 101.9(4) . . ?
C40 P3 C46 98.8(4) . . ?
C34 P3 C46 106.9(4) . . ?
C40 P3 Pt1 126.3(3) . . ?
C34 P3 Pt1 110.0(3) . . ?
C46 P3 Pt1 111.1(3) . . ?
C51 P4 C57 100.0(4) . . ?
C51 P4 C50 100.7(4) . . ?
C57 P4 C50 107.9(4) . . ?
C51 P4 Pt2 119.7(3) . . ?
C57 P4 Pt2 115.1(3) . . ?
C50 P4 Pt2 111.7(3) . . ?
C21 N1 C17 120.1(7) . . ?
C21 N1 Cu1 117.4(5) . . ?
C17 N1 Cu1 122.5(5) . . ?
C46 N2 C50 120.0(7) . . ?
C46 N2 Cu1 112.6(5) . . ?
C50 N2 Cu1 121.2(5) . . ?
C6 C5 C10 118.7(9) . . ?
C6 C5 P1 127.9(8) . . ?
C10 C5 P1 113.3(8) . . ?
C5 C6 C7 121.3(11) . . ?
C8 C7 C6 120.9(13) . . ?
C7 C8 C9 120.1(13) . . ?
C8 C9 C10 119.5(13) . . ?
C5 C10 C9 119.1(12) . . ?
C12 C11 C16 118.1(8) . . ?
C12 C11 P1 123.0(7) . . ?
C16 C11 P1 118.7(6) . . ?
C11 C12 C13 121.1(9) . . ?
C14 C13 C12 118.8(10) . . ?
C13 C14 C15 120.4(10) . . ?
C16 C15 C14 119.5(9) . . ?
C15 C16 C11 122.1(9) . . ?
N1 C17 C18 120.5(7) . . ?
N1 C17 P1 117.3(6) . . ?
C18 C17 P1 121.8(6) . . ?
C19 C18 C17 120.2(8) . . ?
C18 C19 C20 119.5(9) . . ?
C19 C20 C21 119.3(9) . . ?
N1 C21 C20 120.3(8) . . ?
N1 C21 P2 114.5(6) . . ?
C20 C21 P2 125.0(7) . . ?
C23 C22 C27 119.4(10) . . ?
C23 C22 P2 122.6(8) . . ?
C27 C22 P2 118.0(8) . . ?
C24 C23 C22 119.7(12) . . ?
C23 C24 C25 121.7(14) . . ?
C26 C25 C24 118.4(13) . . ?
C27 C26 C25 119.5(12) . . ?
C26 C27 C22 121.1(11) . . ?
C33 C28 C29 119.7(9) . . ?
C33 C28 P2 119.0(8) . . ?
C29 C28 P2 120.9(8) . . ?
C30 C29 C28 119.0(11) . . ?
C29 C30 C31 121.0(12) . . ?
C30 C31 C32 119.6(11) . . ?
C33 C32 C31 119.0(11) . . ?
C32 C33 C28 121.5(11) . . ?
C35 C34 C39 119.1(9) . . ?
C35 C34 P3 125.7(8) . . ?
C39 C34 P3 115.2(7) . . ?
C36 C35 C34 120.5(10) . . ?
C35 C36 C37 121.5(11) . . ?
C38 C37 C36 117.1(11) . . ?
C37 C38 C39 123.1(11) . . ?
C34 C39 C38 118.6(10) . . ?
C41 C40 C45 117.5(10) . . ?
C41 C40 P3 124.4(8) . . ?
C45 C40 P3 118.1(7) . . ?
C40 C41 C42 121.5(11) . . ?
C43 C42 C41 119.9(11) . . ?
C44 C43 C42 119.2(12) . . ?
C45 C44 C43 120.8(12) . . ?
C44 C45 C40 121.0(10) . . ?
N2 C46 C47 120.4(8) . . ?
N2 C46 P3 116.6(6) . . ?
C47 C46 P3 122.7(7) . . ?
C46 C47 C48 119.3(8) . . ?
C49 C48 C47 118.4(8) . . ?
C50 C49 C48 120.0(8) . . ?
N2 C50 C49 121.2(8) . . ?
N2 C50 P4 112.5(6) . . ?
C49 C50 P4 126.3(7) . . ?
C52 C51 C56 117.3(9) . . ?
C52 C51 P4 122.4(8) . . ?
C56 C51 P4 120.2(7) . . ?
C51 C52 C53 120.6(11) . . ?
C54 C53 C52 120.2(11) . . ?
C53 C54 C55 119.9(11) . . ?
C54 C55 C56 116.9(12) . . ?
C51 C56 C55 125.0(10) . . ?
C58 C57 C62 117.9(8) . . ?
C58 C57 P4 125.0(7) . . ?
C62 C57 P4 117.0(6) . . ?
C57 C58 C59 122.0(9) . . ?
C58 C59 C60 119.2(9) . . ?
C61 C60 C59 121.4(9) . . ?
C60 C61 C62 118.6(9) . . ?
C57 C62 C61 120.7(9) . . ?
F1 B1 F3 109.9(8) . . ?
F1 B1 F2 111.7(8) . . ?
F3 B1 F2 108.4(8) . . ?
F1 B1 F4 111.3(8) . . ?
F3 B1 F4 109.6(8) . . ?
F2 B1 F4 105.8(8) . . ?
F5 B2 F7 112.3(10) . . ?
F5 B2 F8 108.5(10) . . ?
F7 B2 F8 108.8(10) . . ?
F5 B2 F6 108.3(10) . . ?
F7 B2 F6 109.7(10) . . ?
F8 B2 F6 109.2(10) . . ?

loop_
_geom_bond_atom_site_label_1
_geom_bond_atom_site_label_2
_geom_bond_distance
_geom_bond_site_symmetry_2
_geom_bond_publ_flag
Pt1 C1 2.113(8) . ?
Pt1 C2 2.113(10) . ?
Pt1 P1 2.309(2) . ?
Pt1 P3 2.324(2) . ?
Pt1 Cu1 2.5946(11) . ?
Pt2 C3 2.068(10) . ?
Pt2 C4 2.103(8) . ?
Pt2 P4 2.306(2) . ?
Pt2 P2 2.322(2) . ?
Pt2 Cu1 2.6197(11) . ?
Cu1 N1 1.963(7) . ?
Cu1 N2 1.983(6) . ?
P1 C5 1.821(9) . ?
P1 C17 1.840(8) . ?
P1 C11 1.840(8) . ?
P2 C21 1.830(8) . ?
P2 C28 1.842(9) . ?
P2 C22 1.864(10) . ?
P3 C40 1.833(10) . ?
P3 C34 1.852(8) . ?
P3 C46 1.858(9) . ?
P4 C51 1.813(9) . ?
P4 C57 1.824(8) . ?
P4 C50 1.851(9) . ?
N1 C21 1.351(10) . ?
N1 C17 1.361(10) . ?
N2 C46 1.332(10) . ?
N2 C50 1.349(9) . ?
C5 C6 1.355(13) . ?
C5 C10 1.380(13) . ?
C6 C7 1.381(14) . ?
C7 C8 1.328(17) . ?
C8 C9 1.365(18) . ?
C9 C10 1.423(15) . ?
C11 C12 1.361(11) . ?
C11 C16 1.367(12) . ?
C12 C13 1.414(13) . ?
C13 C14 1.347(14) . ?
C14 C15 1.387(14) . ?
C15 C16 1.357(12) . ?
C17 C18 1.415(11) . ?
C18 C19 1.358(12) . ?
C19 C20 1.390(13) . ?
C20 C21 1.424(12) . ?
C22 C23 1.359(14) . ?
C22 C27 1.364(13) . ?
C23 C24 1.340(17) . ?
C24 C25 1.374(18) . ?
C25 C26 1.371(17) . ?
C26 C27 1.356(14) . ?
C28 C33 1.394(13) . ?
C28 C29 1.408(13) . ?
C29 C30 1.373(13) . ?
C30 C31 1.397(16) . ?
C31 C32 1.413(17) . ?
C32 C33 1.364(13) . ?
C34 C35 1.355(11) . ?
C34 C39 1.360(12) . ?
C35 C36 1.354(13) . ?
C36 C37 1.376(16) . ?
C37 C38 1.317(14) . ?
C38 C39 1.387(12) . ?
C40 C41 1.351(12) . ?
C40 C45 1.376(13) . ?
C41 C42 1.368(15) . ?
C42 C43 1.353(16) . ?
C43 C44 1.351(15) . ?
C44 C45 1.347(14) . ?
C46 C47 1.377(11) . ?
C47 C48 1.389(12) . ?
C48 C49 1.374(12) . ?
C49 C50 1.350(11) . ?
C51 C52 1.345(13) . ?
C51 C56 1.354(13) . ?
C52 C53 1.432(16) . ?
C53 C54 1.364(17) . ?
C54 C55 1.379(16) . ?
C55 C56 1.399(14) . ?
C57 C58 1.362(11) . ?
C57 C62 1.401(11) . ?
C58 C59 1.369(13) . ?
C59 C60 1.391(13) . ?
C60 C61 1.342(13) . ?
C61 C62 1.412(12) . ?
B1 F1 1.361(5) . ?
B1 F3 1.362(5) . ?
B1 F2 1.362(5) . ?
B1 F4 1.365(5) . ?
O1W O1W 1.81(5) 2_655 ?
B2 F5 1.363(5) . ?
B2 F7 1.364(5) . ?
B2 F8 1.366(5) . ?
B2 F6 1.366(5) . ?
